data_7009001
loop_
_publ_author_name
'Kay Lee, Hung'
'Wong, Yee-Lok'
'Zhou, Zhong-Yuan'
'Zhang, Ze-Ying'
'Ng, Dennis K. P.'
'Mak, Thomas C. W.'

_publ_section_title
;
 Synthesis and structures of dioxo-Mo(VI) and -W(VI) amides
;
_journal_issue 4
_journal_name_full 'Journal of the Chemical Society, Dalton Transactions'
_journal_page_first 539
_journal_paper_doi 10.1039/a907811h
_journal_year 2000
_chemical_formula_sum 'C18 H30 Mo N4 O2 Si2'
_chemical_formula_weight 486.58
_chemical_name_systematic
; 
 ? 
;
_space_group_IT_number 14
_symmetry_cell_setting monoclinic
_symmetry_space_group_name_Hall '-P 2ybc'
_symmetry_space_group_name_H-M 'P 1 21/c 1'
_atom_sites_solution_hydrogens geom
_atom_sites_solution_primary direct
_atom_sites_solution_secondary difmap
_audit_creation_method SHELXL
_cell_angle_alpha 90.00
_cell_angle_beta 97.38(3)
_cell_angle_gamma 90.00
_cell_formula_units_Z 4
_cell_length_a 13.931(3)
_cell_length_b 11.888(2)
_cell_length_c 14.295(3)
_cell_measurement_reflns_used IP
_cell_measurement_temperature 293(2)
_cell_measurement_theta_max 25
_cell_measurement_theta_min 4
_cell_volume 2347.8(8)
_computing_cell_refinement BIOTEX
_computing_data_collection BIOTEX
_computing_data_reduction BIOTEX
_computing_molecular_graphics SHELXTL
_computing_publication_material SHELXTL
_computing_structure_refinement 'SHELXL-93 (Sheldrick, 1993)'
_computing_structure_solution 'SHELXS-86 (Sheldrick, 1990)'
_diffrn_ambient_temperature 293(2)
_diffrn_measurement_device RAX-IIC
_diffrn_measurement_method IP
_diffrn_radiation_monochromator graphite
_diffrn_radiation_source 'fine-focus sealed tube'
_diffrn_radiation_type MoK\a
_diffrn_radiation_wavelength 0.71073
_diffrn_reflns_av_R_equivalents 0.0423
_diffrn_reflns_av_sigmaI/netI 0.0613
_diffrn_reflns_limit_h_max 16
_diffrn_reflns_limit_h_min 0
_diffrn_reflns_limit_k_max 14
_diffrn_reflns_limit_k_min -14
_diffrn_reflns_limit_l_max 17
_diffrn_reflns_limit_l_min -17
_diffrn_reflns_number 7569
_diffrn_reflns_theta_max 25.59
_diffrn_reflns_theta_min 1.47
_exptl_absorpt_coefficient_mu 0.680
_exptl_absorpt_correction_T_max 1.068
_exptl_absorpt_correction_T_min 0.882
_exptl_absorpt_correction_type semi-empirical
_exptl_crystal_colour golden
_exptl_crystal_density_diffrn 1.377
_exptl_crystal_description plate
_exptl_crystal_F_000 1008
_exptl_crystal_size_max 0.42
_exptl_crystal_size_mid 0.40
_exptl_crystal_size_min 0.12
_refine_diff_density_max 0.459
_refine_diff_density_min -0.502
_refine_diff_density_rms 0.079
_refine_ls_extinction_coef 0.0122(7)
_refine_ls_extinction_expression Fc^*^=kFc[1+0.001xFc^2^\l^3^/sin(2\q)]^-1/4^
_refine_ls_extinction_method SHELXL
_refine_ls_goodness_of_fit_all 1.095
_refine_ls_goodness_of_fit_obs 1.099
_refine_ls_matrix_type full
_refine_ls_number_parameters 245
_refine_ls_number_reflns 4261
_refine_ls_number_restraints 0
_refine_ls_restrained_S_all 1.095
_refine_ls_restrained_S_obs 1.099
_refine_ls_R_factor_all 0.0402
_refine_ls_R_factor_obs 0.0372
_refine_ls_shift/esd_max 0.006
_refine_ls_shift/esd_mean 0.001
_refine_ls_structure_factor_coef Fsqd
_refine_ls_weighting_details 'w=1/[\s^2^(Fo^2^)+(0.0738P)^2^+0.6492P] where P=(Fo^2^+2Fc^2^)/3'
_refine_ls_weighting_scheme calc
_refine_ls_wR_factor_all 0.1390
_refine_ls_wR_factor_obs 0.1364
_reflns_number_observed 4074
_reflns_number_total 4261
_reflns_observed_criterion >2sigma(I)
_cod_data_source_file a907811h.txt
_cod_data_source_block lhk15
_cod_depositor_comments
;
The following automatic conversions were performed:
'_symmetry_cell_setting' value 'Monoclinic' changed to 'monoclinic'
according to '/home/saulius/struct/CIF-dictionaries/cif_core.dic'
dictionary named 'cif_core.dic' version 2.4.1 from 2010-06-29.

Automatic conversion script
Id: cif_fix_enum 1527 2010-12-29 10:47:43Z saulius 

The following automatic conversions were performed:

'_refine_ls_weighting_scheme' value 'calc
w=1/[\s^2^(Fo^2^)+(0.0738P)^2^+0.6492P] where P=(Fo^2^+2Fc^2^)/3' was
changed to 'calc'. New tag '_refine_ls_weighting_details' was
created. The value of the new tag was set to
'w=1/[\s^2^(Fo^2^)+(0.0738P)^2^+0.6492P] where P=(Fo^2^+2Fc^2^)/3'.

Automatic conversion script
Id: cif_fix_values 3143 2015-03-26 13:38:13Z robertas 
;
_cod_original_sg_symbol_H-M P2(1)/c
_cod_database_code 7009001

loop_
_symmetry_equiv_pos_as_xyz
'x, y, z'
'-x, y+1/2, -z+1/2'
'-x, -y, -z'
'x, -y-1/2, z-1/2'

loop_
_atom_site_aniso_label
_atom_site_aniso_U_11
_atom_site_aniso_U_22
_atom_site_aniso_U_33
_atom_site_aniso_U_23
_atom_site_aniso_U_13
_atom_site_aniso_U_12
Mo1 0.05884(10) 0.04883(9) 0.05588(9) -0.00052(6) 0.00757(8) 0.00205(6)
Si1 0.0748(3) 0.0533(3) 0.0721(3) 0.0074(2) 0.0066(3) 0.0014(2)
Si2 0.0724(3) 0.0546(3) 0.0779(3) 0.0005(3) 0.0073(3) -0.0093(2)
O1 0.0827(9) 0.0727(8) 0.0672(7) -0.0038(7) -0.0017(7) -0.0028(8)
O2 0.0728(8) 0.0633(7) 0.0747(8) -0.0002(6) 0.0211(6) 0.0075(6)
N1 0.0636(9) 0.0572(8) 0.0680(10) -0.0009(7) 0.0134(8) 0.0074(6)
N2 0.0537(8) 0.0732(10) 0.0626(8) -0.0023(8) 0.0068(6) 0.0060(7)
N3 0.0682(8) 0.0555(8) 0.0595(8) 0.0023(7) 0.0051(7) -0.0066(7)
N4 0.0556(8) 0.0534(8) 0.0563(8) 0.0013(6) 0.0069(6) 0.0013(6)
C1 0.0566(9) 0.0620(10) 0.0627(10) -0.0001(9) 0.0052(8) 0.0068(8)
C2 0.0768(12) 0.0644(11) 0.0824(12) -0.0138(10) 0.0120(10) 0.0117(10)
C3 0.0773(13) 0.0933(15) 0.0991(15) -0.0281(13) 0.0132(11) 0.0161(12)
C4 0.0627(10) 0.122(2) 0.0786(12) -0.0196(14) 0.0175(9) 0.0153(12)
C5 0.0524(9) 0.0957(14) 0.0652(10) 0.0007(11) 0.0050(8) 0.0006(10)
C6 0.0677(12) 0.115(2) 0.0892(15) 0.0103(13) 0.0210(11) -0.0065(12)
C7 0.175(2) 0.0743(14) 0.0929(14) 0.0131(13) 0.0634(14) 0.011(2)
C8 0.086(2) 0.133(2) 0.137(2) 0.062(2) -0.016(2) -0.029(2)
C9 0.112(2) 0.0703(13) 0.0847(14) 0.0104(11) -0.0036(13) 0.0170(12)
C10 0.0601(9) 0.0569(10) 0.0604(9) -0.0011(8) 0.0084(7) 0.0028(8)
C11 0.0784(12) 0.0642(11) 0.0686(11) 0.0093(9) 0.0082(9) -0.0018(10)
C12 0.0872(13) 0.0742(12) 0.0613(10) 0.0103(10) 0.0051(9) 0.0012(11)
C13 0.0702(12) 0.0776(13) 0.0623(11) -0.0009(9) 0.0002(9) -0.0052(9)
C14 0.0548(9) 0.0625(10) 0.0606(9) -0.0012(8) 0.0106(7) 0.0015(8)
C15 0.0750(12) 0.0644(10) 0.0707(11) -0.0085(9) 0.0041(10) -0.0121(9)
C16 0.100(2) 0.0852(14) 0.121(2) 0.000(2) 0.0297(15) -0.0268(13)
C17 0.097(2) 0.0666(12) 0.095(2) 0.0007(12) 0.0027(13) 0.0085(12)
C18 0.0865(14) 0.0673(13) 0.102(2) -0.0069(12) -0.0087(12) -0.0093(11)

loop_
_atom_site_label
_atom_site_type_symbol
_atom_site_fract_x
_atom_site_fract_y
_atom_site_fract_z
_atom_site_U_iso_or_equiv
_atom_site_thermal_displace_type
_atom_site_occupancy
_atom_site_calc_flag
_atom_site_refinement_flags
_atom_site_disorder_group
Mo1 Mo 0.738013(11) 0.075119(12) 0.020525(10) 0.05450(5) Uani 1 d . .
Si1 Si 0.68660(4) -0.19119(5) 0.09897(4) 0.0670(2) Uani 1 d . .
Si2 Si 0.78892(4) 0.35298(5) -0.04347(4) 0.0685(2) Uani 1 d . .
O1 O 0.82119(11) 0.11278(13) 0.11199(10) 0.0752(4) Uani 1 d . .
O2 O 0.62954(10) 0.09087(11) 0.06068(10) 0.0693(4) Uani 1 d . .
N1 N 0.73764(10) -0.0996(2) 0.02336(10) 0.0625(5) Uani 1 d . .
N2 N 0.84653(10) -0.02464(15) -0.05963(11) 0.0632(4) Uani 1 d . .
N3 N 0.75136(11) 0.21346(13) -0.06554(10) 0.0613(4) Uani 1 d . .
N4 N 0.66327(11) 0.07307(11) -0.13647(11) 0.0551(4) Uani 1 d . .
C1 C 0.80603(13) -0.1224(2) -0.03586(13) 0.0606(5) Uani 1 d . .
C2 C 0.83000(15) -0.2246(2) -0.07396(15) 0.0744(6) Uani 1 d . .
H2B H 0.79831(15) -0.2907(2) -0.06118(15) 0.089 Uiso 1 calc R .
C3 C 0.9020(2) -0.2249(2) -0.1311(2) 0.0897(7) Uani 1 d . .
H3A H 0.9215(2) -0.2924(2) -0.1555(2) 0.108 Uiso 1 calc R .
C4 C 0.9459(2) -0.1255(2) -0.1525(2) 0.0872(7) Uani 1 d . .
H4A H 0.9951(2) -0.1264(2) -0.1908(2) 0.105 Uiso 1 calc R .
C5 C 0.91636(13) -0.0249(2) -0.11691(14) 0.0713(6) Uani 1 d . .
C6 C 0.9582(2) 0.0864(2) -0.1381(2) 0.0896(8) Uani 1 d . .
H6A H 0.9273(2) 0.1447(2) -0.1062(2) 0.134 Uiso 1 calc R .
H6B H 0.9477(2) 0.0997(2) -0.2048(2) 0.134 Uiso 1 calc R .
H6C H 1.0264(2) 0.0866(2) -0.1167(2) 0.134 Uiso 1 calc R .
C7 C 0.6714(2) -0.1105(2) 0.2074(2) 0.1100(9) Uani 1 d . .
H7A H 0.7330(2) -0.0818(2) 0.2349(2) 0.165 Uiso 1 calc R .
H7B H 0.6457(2) -0.1591(2) 0.2518(2) 0.165 Uiso 1 calc R .
H7C H 0.6276(2) -0.0491(2) 0.1916(2) 0.165 Uiso 1 calc R .
C8 C 0.5693(2) -0.2478(2) 0.0442(2) 0.1214(10) Uani 1 d . .
H8A H 0.5258(2) -0.1867(2) 0.0261(2) 0.182 Uiso 1 calc R .
H8B H 0.5423(2) -0.2950(2) 0.0887(2) 0.182 Uiso 1 calc R .
H8C H 0.5788(2) -0.2910(2) -0.0106(2) 0.182 Uiso 1 calc R .
C9 C 0.7699(2) -0.3098(2) 0.1336(2) 0.0904(8) Uani 1 d . .
H9A H 0.8311(2) -0.2810(2) 0.1621(2) 0.136 Uiso 1 calc R .
H9B H 0.7791(2) -0.3530(2) 0.0787(2) 0.136 Uiso 1 calc R .
H9C H 0.7426(2) -0.3570(2) 0.1779(2) 0.136 Uiso 1 calc R .
C10 C 0.69669(13) 0.1778(2) -0.14780(12) 0.0591(5) Uani 1 d . .
C11 C 0.67490(15) 0.2357(2) -0.23403(14) 0.0705(6) Uani 1 d . .
H11A H 0.69827(15) 0.3078(2) -0.24222(14) 0.085 Uiso 1 calc R .
C12 C 0.6180(2) 0.1813(2) -0.30518(14) 0.0746(6) Uani 1 d . .
H12A H 0.6025(2) 0.2171(2) -0.36300(14) 0.090 Uiso 1 calc R .
C13 C 0.5828(2) 0.0738(2) -0.2927(2) 0.0708(6) Uani 1 d . .
H13A H 0.5434(2) 0.0382(2) -0.3413(2) 0.085 Uiso 1 calc R .
C14 C 0.60702(13) 0.0203(2) -0.20701(13) 0.0590(5) Uani 1 d . .
C15 C 0.5720(2) -0.0949(2) -0.1862(2) 0.0705(6) Uani 1 d . .
H15A H 0.5974(2) -0.1157(2) -0.1229(2) 0.106 Uiso 1 calc R .
H15B H 0.5936(2) -0.1478(2) -0.2297(2) 0.106 Uiso 1 calc R .
H15C H 0.5026(2) -0.0951(2) -0.1925(2) 0.106 Uiso 1 calc R .
C16 C 0.8768(2) 0.3990(2) -0.1257(2) 0.1007(9) Uani 1 d . .
H16A H 0.8468(2) 0.3922(2) -0.1897(2) 0.151 Uiso 1 calc R .
H16B H 0.9334(2) 0.3523(2) -0.1163(2) 0.151 Uiso 1 calc R .
H16C H 0.8949(2) 0.4759(2) -0.1128(2) 0.151 Uiso 1 calc R .
C17 C 0.6782(2) 0.4440(2) -0.0602(2) 0.0869(8) Uani 1 d . .
H17A H 0.6473(2) 0.4370(2) -0.1239(2) 0.130 Uiso 1 calc R .
H17B H 0.6965(2) 0.5209(2) -0.0478(2) 0.130 Uiso 1 calc R .
H17C H 0.6343(2) 0.4206(2) -0.0174(2) 0.130 Uiso 1 calc R .
C18 C 0.8485(2) 0.3668(2) 0.0799(2) 0.0870(8) Uani 1 d . .
H18A H 0.9053(2) 0.3203(2) 0.0886(2) 0.131 Uiso 1 calc R .
H18B H 0.8045(2) 0.3435(2) 0.1225(2) 0.131 Uiso 1 calc R .
H18C H 0.8666(2) 0.4438(2) 0.0922(2) 0.131 Uiso 1 calc R .

loop_
_atom_type_symbol
_atom_type_description
_atom_type_scat_dispersion_real
_atom_type_scat_dispersion_imag
_atom_type_scat_source
C C 0.0033 0.0016 'International Tables Vol C Tables 4.2.6.8 and 6.1.1.4'
H H 0.0000 0.0000 'International Tables Vol C Tables 4.2.6.8 and 6.1.1.4'
N N 0.0061 0.0033 'International Tables Vol C Tables 4.2.6.8 and 6.1.1.4'
O O 0.0106 0.0060 'International Tables Vol C Tables 4.2.6.8 and 6.1.1.4'
Si Si 0.0817 0.0704 'International Tables Vol C Tables 4.2.6.8 and 6.1.1.4'
Mo Mo -1.6832 0.6857 'International Tables Vol C Tables 4.2.6.8 and 6.1.1.4'

loop_
_geom_angle_atom_site_label_1
_geom_angle_atom_site_label_2
_geom_angle_atom_site_label_3
_geom_angle
_geom_angle_site_symmetry_1
_geom_angle_site_symmetry_3
_geom_angle_publ_flag
O1 Mo1 O2 105.13(7) . . ?
O1 Mo1 N3 98.26(7) . . ?
O2 Mo1 N3 105.36(7) . . ?
O1 Mo1 N1 104.63(7) . . ?
O2 Mo1 N1 95.70(6) . . ?
N3 Mo1 N1 143.52(6) . . ?
O1 Mo1 N2 95.24(7) . . ?
O2 Mo1 N2 152.17(6) . . ?
N3 Mo1 N2 89.92(6) . . ?
N1 Mo1 N2 60.33(6) . . ?
O1 Mo1 N4 156.38(6) . . ?
O2 Mo1 N4 91.13(7) . . ?
N3 Mo1 N4 60.31(5) . . ?
N1 Mo1 N4 90.36(5) . . ?
N2 Mo1 N4 76.19(5) . . ?
N1 Si1 C8 111.91(11) . . ?
N1 Si1 C9 110.42(10) . . ?
C8 Si1 C9 109.01(12) . . ?
N1 Si1 C7 107.07(10) . . ?
C8 Si1 C7 110.61(15) . . ?
C9 Si1 C7 107.74(12) . . ?
N3 Si2 C18 109.93(9) . . ?
N3 Si2 C17 107.53(10) . . ?
C18 Si2 C17 109.28(12) . . ?
N3 Si2 C16 111.40(10) . . ?
C18 Si2 C16 108.62(12) . . ?
C17 Si2 C16 110.07(12) . . ?
C1 N1 Si1 128.65(15) . . ?
C1 N1 Mo1 100.41(12) . . ?
Si1 N1 Mo1 129.56(9) . . ?
C5 N2 C1 120.4(2) . . ?
C5 N2 Mo1 149.5(2) . . ?
C1 N2 Mo1 89.76(11) . . ?
C10 N3 Si2 124.15(13) . . ?
C10 N3 Mo1 100.34(11) . . ?
Si2 N3 Mo1 133.56(8) . . ?
C10 N4 C14 121.1(2) . . ?
C10 N4 Mo1 89.29(10) . . ?
C14 N4 Mo1 149.55(12) . . ?
N2 C1 N1 109.2(2) . . ?
N2 C1 C2 121.6(2) . . ?
N1 C1 C2 129.2(2) . . ?
C3 C2 C1 117.7(2) . . ?
C2 C3 C4 120.6(2) . . ?
C3 C4 C5 119.8(2) . . ?
N2 C5 C4 119.8(2) . . ?
N2 C5 C6 116.8(2) . . ?
C4 C5 C6 123.4(2) . . ?
N4 C10 N3 110.0(2) . . ?
N4 C10 C11 121.2(2) . . ?
N3 C10 C11 128.8(2) . . ?
C12 C11 C10 117.3(2) . . ?
C11 C12 C13 121.3(2) . . ?
C14 C13 C12 119.1(2) . . ?
N4 C14 C13 120.0(2) . . ?
N4 C14 C15 116.7(2) . . ?
C13 C14 C15 123.3(2) . . ?

loop_
_geom_bond_atom_site_label_1
_geom_bond_atom_site_label_2
_geom_bond_distance
_geom_bond_site_symmetry_2
_geom_bond_publ_flag
Mo1 O1 1.6921(15) . ?
Mo1 O2 1.694(2) . ?
Mo1 N3 2.076(2) . ?
Mo1 N1 2.077(2) . ?
Mo1 N2 2.334(2) . ?
Mo1 N4 2.350(2) . ?
Si1 N1 1.748(2) . ?
Si1 C8 1.846(3) . ?
Si1 C9 1.852(2) . ?
Si1 C7 1.858(3) . ?
Si2 N3 1.755(2) . ?
Si2 C18 1.857(2) . ?
Si2 C17 1.873(3) . ?
Si2 C16 1.883(3) . ?
N1 C1 1.380(2) . ?
N2 C5 1.350(3) . ?
N2 C1 1.354(3) . ?
N3 C10 1.383(2) . ?
N4 C10 1.346(2) . ?
N4 C14 1.350(2) . ?
C1 C2 1.390(3) . ?
C2 C3 1.373(3) . ?
C3 C4 1.382(4) . ?
C4 C5 1.383(4) . ?
C5 C6 1.493(3) . ?
C10 C11 1.410(3) . ?
C11 C12 1.369(3) . ?
C12 C13 1.389(3) . ?
C13 C14 1.383(3) . ?
C14 C15 1.497(3) . ?

loop_
_geom_torsion_atom_site_label_1
_geom_torsion_atom_site_label_2
_geom_torsion_atom_site_label_3
_geom_torsion_atom_site_label_4
_geom_torsion
_geom_torsion_site_symmetry_1
_geom_torsion_site_symmetry_2
_geom_torsion_site_symmetry_3
_geom_torsion_site_symmetry_4
_geom_torsion_publ_flag
C8 Si1 N1 C1 -96.2(2) . . . . ?
C9 Si1 N1 C1 25.4(2) . . . . ?
C7 Si1 N1 C1 142.4(2) . . . . ?
C8 Si1 N1 Mo1 99.89(14) . . . . ?
C9 Si1 N1 Mo1 -138.50(11) . . . . ?
C7 Si1 N1 Mo1 -21.47(15) . . . . ?
O1 Mo1 N1 C1 -91.33(11) . . . . ?
O2 Mo1 N1 C1 161.38(11) . . . . ?
N3 Mo1 N1 C1 35.7(2) . . . . ?
N2 Mo1 N1 C1 -3.63(9) . . . . ?
N4 Mo1 N1 C1 70.22(11) . . . . ?
O1 Mo1 N1 Si1 75.93(11) . . . . ?
O2 Mo1 N1 Si1 -31.35(11) . . . . ?
N3 Mo1 N1 Si1 -156.99(9) . . . . ?
N2 Mo1 N1 Si1 163.64(12) . . . . ?
N4 Mo1 N1 Si1 -122.52(10) . . . . ?
O1 Mo1 N2 C5 -80.3(2) . . . . ?
O2 Mo1 N2 C5 142.3(2) . . . . ?
N3 Mo1 N2 C5 17.9(2) . . . . ?
N1 Mo1 N2 C5 175.8(3) . . . . ?
N4 Mo1 N2 C5 77.3(2) . . . . ?
O1 Mo1 N2 C1 107.51(11) . . . . ?
O2 Mo1 N2 C1 -29.8(2) . . . . ?
N3 Mo1 N2 C1 -154.20(10) . . . . ?
N1 Mo1 N2 C1 3.64(9) . . . . ?
N4 Mo1 N2 C1 -94.84(10) . . . . ?
C18 Si2 N3 C10 173.7(2) . . . . ?
C17 Si2 N3 C10 54.8(2) . . . . ?
C16 Si2 N3 C10 -65.8(2) . . . . ?
C18 Si2 N3 Mo1 12.9(2) . . . . ?
C17 Si2 N3 Mo1 -105.98(14) . . . . ?
C16 Si2 N3 Mo1 133.34(14) . . . . ?
O1 Mo1 N3 C10 170.42(12) . . . . ?
O2 Mo1 N3 C10 -81.32(12) . . . . ?
N1 Mo1 N3 C10 41.7(2) . . . . ?
N2 Mo1 N3 C10 75.14(11) . . . . ?
N4 Mo1 N3 C10 1.03(10) . . . . ?
O1 Mo1 N3 Si2 -25.63(13) . . . . ?
O2 Mo1 N3 Si2 82.63(13) . . . . ?
N1 Mo1 N3 Si2 -154.37(10) . . . . ?
N2 Mo1 N3 Si2 -120.91(12) . . . . ?
N4 Mo1 N3 Si2 164.98(15) . . . . ?
O1 Mo1 N4 C10 -28.1(2) . . . . ?
O2 Mo1 N4 C10 106.04(11) . . . . ?
N3 Mo1 N4 C10 -1.04(10) . . . . ?
N1 Mo1 N4 C10 -158.26(11) . . . . ?
N2 Mo1 N4 C10 -99.00(11) . . . . ?
O1 Mo1 N4 C14 155.5(2) . . . . ?
O2 Mo1 N4 C14 -70.4(2) . . . . ?
N3 Mo1 N4 C14 -177.5(3) . . . . ?
N1 Mo1 N4 C14 25.3(2) . . . . ?
N2 Mo1 N4 C14 84.6(2) . . . . ?
C5 N2 C1 N1 179.57(15) . . . . ?
Mo1 N2 C1 N1 -5.04(13) . . . . ?
C5 N2 C1 C2 -4.2(3) . . . . ?
Mo1 N2 C1 C2 171.2(2) . . . . ?
Si1 N1 C1 N2 -161.67(12) . . . . ?
Mo1 N1 C1 N2 5.76(15) . . . . ?
Si1 N1 C1 C2 22.5(3) . . . . ?
Mo1 N1 C1 C2 -170.1(2) . . . . ?
N2 C1 C2 C3 5.1(3) . . . . ?
N1 C1 C2 C3 -179.6(2) . . . . ?
C1 C2 C3 C4 -2.6(3) . . . . ?
C2 C3 C4 C5 -0.6(3) . . . . ?
C1 N2 C5 C4 0.8(3) . . . . ?
Mo1 N2 C5 C4 -170.0(2) . . . . ?
C1 N2 C5 C6 -179.0(2) . . . . ?
Mo1 N2 C5 C6 10.2(3) . . . . ?
C3 C4 C5 N2 1.5(3) . . . . ?
C3 C4 C5 C6 -178.7(2) . . . . ?
C14 N4 C10 N3 179.3(2) . . . . ?
Mo1 N4 C10 N3 1.45(14) . . . . ?
C14 N4 C10 C11 -0.6(3) . . . . ?
Mo1 N4 C10 C11 -178.5(2) . . . . ?
Si2 N3 C10 N4 -167.66(13) . . . . ?
Mo1 N3 C10 N4 -1.7(2) . . . . ?
Si2 N3 C10 C11 12.3(3) . . . . ?
Mo1 N3 C10 C11 178.3(2) . . . . ?
N4 C10 C11 C12 0.5(3) . . . . ?
N3 C10 C11 C12 -179.5(2) . . . . ?
C10 C11 C12 C13 0.3(3) . . . . ?
C11 C12 C13 C14 -0.9(3) . . . . ?
C10 N4 C14 C13 0.0(3) . . . . ?
Mo1 N4 C14 C13 175.8(2) . . . . ?
C10 N4 C14 C15 -178.7(2) . . . . ?
Mo1 N4 C14 C15 -2.8(3) . . . . ?
C12 C13 C14 N4 0.7(3) . . . . ?
C12 C13 C14 C15 179.3(2) . . . . ?
